data_2204977
loop_
_publ_author_name
'Mugavero III, Samuel J.'
'Puzdrjakova, Irina V.'
'Smith, Mark D.'
'zur Loye, Hans-Conrad'

_publ_section_title
;
 Sm~2~NaIrO~6~, a monoclinically distorted double perovskite
;
_journal_issue 1
_journal_name_full 'Acta Crystallographica Section E'
_journal_page_first i3
_journal_page_last i5
_journal_paper_doi 10.1107/S1600536804031836
_journal_volume 61
_journal_year 2005
_chemical_formula_iupac 'Sm2 Na Ir O6'
_chemical_formula_moiety 'Ir Na O6 Sm2'
_chemical_formula_structural 'Sm2 Na Ir O6'
_chemical_formula_sum 'Ir Na O6 Sm2'
_chemical_formula_weight 611.89
_chemical_name_systematic
;
disamarium sodium iridium hexaoxide
;
_space_group_IT_number 14
_symmetry_cell_setting monoclinic
_symmetry_space_group_name_Hall '-P 2yn'
_symmetry_space_group_name_H-M 'P 1 21/n 1'
_atom_sites_solution_primary direct
_atom_sites_solution_secondary difmap
_audit_creation_method SHELXL-97
_cell_angle_alpha 90.00
_cell_angle_beta 91.0970(10)
_cell_angle_gamma 90.00
_cell_formula_units_Z 2
_cell_length_a 5.4656(2)
_cell_length_b 5.8880(2)
_cell_length_c 7.8714(3)
_cell_measurement_reflns_used 3184
_cell_measurement_temperature 294.0(10)
_cell_measurement_theta_max 35.04
_cell_measurement_theta_min 2.588
_cell_volume 253.267(16)
_computing_cell_refinement 'SAINT-Plus NT (Bruker, 2001)'
_computing_data_collection 'SMART NT (Bruker, 2001)'
_computing_data_reduction 'SAINT-Plus NT'
_computing_molecular_graphics 'SHELXTL (Bruker, 2000)'
_computing_publication_material SHELXTL
_computing_structure_refinement 'SHELXL97 (Sheldrick, 1997)'
_computing_structure_solution 'SHELXS97 (Sheldrick, 1997)'
_diffrn_ambient_temperature 294.0(10)
_diffrn_measured_fraction_theta_full 0.998
_diffrn_measured_fraction_theta_max 0.998
_diffrn_measurement_device_type 'Bruker SMART APEX CCD diffractometer'
_diffrn_measurement_method '\w scans'
_diffrn_radiation_monochromator graphite
_diffrn_radiation_source 'fine-focus sealed tube'
_diffrn_radiation_type MoK\a
_diffrn_radiation_wavelength 0.71073
_diffrn_reflns_av_R_equivalents 0.0320
_diffrn_reflns_av_sigmaI/netI 0.0283
_diffrn_reflns_limit_h_max 8
_diffrn_reflns_limit_h_min -8
_diffrn_reflns_limit_k_max 8
_diffrn_reflns_limit_k_min -9
_diffrn_reflns_limit_l_max 12
_diffrn_reflns_limit_l_min -12
_diffrn_reflns_number 4588
_diffrn_reflns_theta_full 35.11
_diffrn_reflns_theta_max 35.11
_diffrn_reflns_theta_min 4.32
_diffrn_standards_decay_% 0
_exptl_absorpt_coefficient_mu 49.127
_exptl_absorpt_correction_T_max 0.140
_exptl_absorpt_correction_T_min 0.07522
_exptl_absorpt_correction_type multi-scan
_exptl_absorpt_process_details
;
(SADABS; Bruker, 2001)
;
_exptl_crystal_colour black
_exptl_crystal_density_diffrn 8.024
_exptl_crystal_density_method 'not measured'
_exptl_crystal_description prism
_exptl_crystal_F_000 520
_exptl_crystal_size_max 0.06
_exptl_crystal_size_mid 0.04
_exptl_crystal_size_min 0.04
_refine_diff_density_max 2.075
_refine_diff_density_min -1.744
_refine_ls_extinction_coef 0.0085(4)
_refine_ls_extinction_expression Fc^*^=kFc[1+0.001xFc^2^\l^3^/sin(2\q)]^-1/4^
_refine_ls_extinction_method SHELXL97
_refine_ls_goodness_of_fit_ref 1.129
_refine_ls_hydrogen_treatment none
_refine_ls_matrix_type full
_refine_ls_number_parameters 50
_refine_ls_number_reflns 1112
_refine_ls_number_restraints 0
_refine_ls_restrained_S_all 1.129
_refine_ls_R_factor_all 0.0290
_refine_ls_R_factor_gt 0.0262
_refine_ls_shift/su_max 0.000
_refine_ls_shift/su_mean 0.000
_refine_ls_structure_factor_coef Fsqd
_refine_ls_weighting_details 'w=1/[\s^2^(Fo^2^)+(0.0142P)^2^+3.1589P] where P=(Fo^2^+2Fc^2^)/3'
_refine_ls_weighting_scheme calc
_refine_ls_wR_factor_gt 0.0509
_refine_ls_wR_factor_ref 0.0519
_reflns_number_gt 1049
_reflns_number_total 1112
_reflns_threshold_expression I>2\s(I)
_cod_data_source_file wm6042.cif
_cod_data_source_block I
_cod_depositor_comments
;
The following automatic conversions were performed:
'_symmetry_cell_setting' value 'Monoclinic' changed to 'monoclinic'
according to '/home/saulius/struct/CIF-dictionaries/cif_core.dic'
dictionary named 'cif_core.dic' version 2.4.1 from 2010-06-29.

Automatic conversion script
Id: cif_fix_enum 1527 2010-12-29 10:47:43Z saulius 

The following automatic conversions were performed:

'_symmetry_cell_setting' value 'Monoclinic' changed to 'monoclinic'
according to /home/saulius/struct/CIF-dictionaries/cif_core.dic
dictionary named 'cif_core.dic' version 2.4.1 from 2010-06-29.

Automatic conversion script
Id: cif_fix_values 1715 2011-07-08 13:25:40Z adriana 
;
_cod_original_sg_symbol_H-M 'P 21/n'
_cod_database_code 2204977
_cod_database_fobs_code 2204977

loop_
_symmetry_equiv_pos_as_xyz
'x, y, z'
'-x+1/2, y+1/2, -z+1/2'
'-x, -y, -z'
'x-1/2, -y-1/2, z-1/2'

loop_
_atom_site_label
_atom_site_fract_x
_atom_site_fract_y
_atom_site_fract_z
_atom_site_U_iso_or_equiv
_atom_site_adp_type
_atom_site_calc_flag
_atom_site_refinement_flags
_atom_site_occupancy
_atom_site_type_symbol
Sm1 0.47863(5) 0.07291(5) 0.25378(4) 0.01000(9) Uani d . 1 Sm
Na1 0.0000 0.0000 0.0000 0.0091(6) Uani d S 1 Na
Ir1 0.5000 0.5000 0.0000 0.00730(8) Uani d S 1 Ir
O1 0.2037(8) 0.3260(7) 0.0533(5) 0.0115(7) Uani d . 1 O
O2 0.6253(8) 0.4450(7) 0.2320(5) 0.0106(7) Uani d . 1 O
O3 0.3389(8) 0.7825(8) 0.0719(5) 0.0123(7) Uani d . 1 O

loop_
_atom_site_aniso_label
_atom_site_aniso_U_11
_atom_site_aniso_U_22
_atom_site_aniso_U_33
_atom_site_aniso_U_12
_atom_site_aniso_U_13
_atom_site_aniso_U_23
Sm1 0.01074(14) 0.00799(14) 0.01126(13) -0.00048(9) 0.00014(9) 0.00022(9)
Na1 0.0092(15) 0.0102(15) 0.0078(13) -0.0013(10) -0.0035(11) 0.0008(11)
Ir1 0.00742(13) 0.00669(14) 0.00777(12) -0.00014(8) 0.00000(9) 0.00014(9)
O1 0.0153(19) 0.0057(18) 0.0135(17) -0.0026(13) 0.0027(14) -0.0001(14)
O2 0.0094(18) 0.0124(19) 0.0101(16) -0.0016(14) -0.0002(13) -0.0003(14)
O3 0.0139(19) 0.0091(18) 0.0137(17) 0.0044(14) -0.0023(14) -0.0025(14)

loop_
_atom_type_symbol
_atom_type_description
_atom_type_scat_dispersion_real
_atom_type_scat_dispersion_imag
_atom_type_scat_source
O O 0.0106 0.0060 'International Tables Vol C Tables 4.2.6.8 and 6.1.1.4'
Na Na 0.0362 0.0249 'International Tables Vol C Tables 4.2.6.8 and 6.1.1.4'
Sm Sm -0.1638 3.4418 'International Tables Vol C Tables 4.2.6.8 and 6.1.1.4'
Ir Ir -1.4442 7.9887 'International Tables Vol C Tables 4.2.6.8 and 6.1.1.4'

loop_
_geom_angle_atom_site_label_1
_geom_angle_atom_site_label_2
_geom_angle_atom_site_label_3
_geom_angle_site_symmetry_1
_geom_angle_site_symmetry_3
_geom_angle
_geom_angle_publ_flag
O2 Sm1 O1 2_645 2_545 100.24(15) ?
O2 Sm1 O2 2_645 . 89.24(9) ?
O1 Sm1 O2 2_545 . 141.28(15) ?
O2 Sm1 O3 2_645 1_545 94.94(15) ?
O1 Sm1 O3 2_545 1_545 78.79(15) ?
O2 Sm1 O3 . 1_545 138.14(15) ?
O2 Sm1 O3 2_645 2_545 141.63(14) ?
O1 Sm1 O3 2_545 2_545 69.44(14) ?
O2 Sm1 O3 . 2_545 79.87(14) ?
O3 Sm1 O3 1_545 2_545 117.62(9) ?
O2 Sm1 O1 2_645 . 138.22(14) ?
O1 Sm1 O1 2_545 . 119.83(8) ?
O2 Sm1 O1 . . 67.49(14) ?
O3 Sm1 O1 1_545 . 82.60(14) ?
O3 Sm1 O1 2_545 . 70.17(13) ?
O2 Sm1 O1 2_645 4_666 67.46(14) ?
O1 Sm1 O1 2_545 4_666 76.29(16) ?
O2 Sm1 O1 . 4_666 72.97(14) ?
O3 Sm1 O1 1_545 4_666 145.98(14) ?
O3 Sm1 O1 2_545 4_666 74.18(13) ?
O1 Sm1 O1 . 4_666 130.18(6) ?
O2 Sm1 O3 2_645 3_665 78.40(13) ?
O1 Sm1 O3 2_545 3_665 156.28(14) ?
O2 Sm1 O3 . 3_665 62.34(13) ?
O3 Sm1 O3 1_545 3_665 77.75(16) ?
O3 Sm1 O3 2_545 3_665 125.67(9) ?
O1 Sm1 O3 . 3_665 60.23(12) ?
O1 Sm1 O3 4_666 3_665 123.26(13) ?
O2 Na1 O2 4_565 2_545 180.0(3) ?
O2 Na1 O1 4_565 . 83.92(16) ?
O2 Na1 O1 2_545 . 96.08(16) ?
O2 Na1 O1 4_565 3 96.08(16) ?
O2 Na1 O1 2_545 3 83.92(16) ?
O1 Na1 O1 . 3 180.0 ?
O2 Na1 O3 4_565 3_565 87.01(15) ?
O2 Na1 O3 2_545 3_565 92.99(15) ?
O1 Na1 O3 . 3_565 87.96(16) ?
O1 Na1 O3 3 3_565 92.04(16) ?
O2 Na1 O3 4_565 1_545 92.99(15) ?
O2 Na1 O3 2_545 1_545 87.01(15) ?
O1 Na1 O3 . 1_545 92.04(16) ?
O1 Na1 O3 3 1_545 87.96(16) ?
O3 Na1 O3 3_565 1_545 180.0 ?
O2 Ir1 O2 3_665 . 180.0(3) ?
O2 Ir1 O1 3_665 . 90.60(18) ?
O2 Ir1 O1 . . 89.40(18) ?
O2 Ir1 O1 3_665 3_665 89.40(18) ?
O2 Ir1 O1 . 3_665 90.60(18) ?
O1 Ir1 O1 . 3_665 180.0 ?
O2 Ir1 O3 3_665 3_665 91.26(18) ?
O2 Ir1 O3 . 3_665 88.74(18) ?
O1 Ir1 O3 . 3_665 89.76(18) ?
O1 Ir1 O3 3_665 3_665 90.24(18) ?
O2 Ir1 O3 3_665 . 88.74(18) ?
O2 Ir1 O3 . . 91.26(18) ?
O1 Ir1 O3 . . 90.24(18) ?
O1 Ir1 O3 3_665 . 89.76(18) ?
O3 Ir1 O3 3_665 . 180.0(2) ?
Ir1 O1 Na1 . . 144.0(2) yes
Ir1 O1 Sm1 . 2 100.23(17) ?
Na1 O1 Sm1 . 2 115.80(18) ?
Ir1 O1 Sm1 . . 87.69(16) ?
Na1 O1 Sm1 . . 84.45(13) ?
Sm1 O1 Sm1 2 . 102.07(15) ?
Ir1 O1 Sm1 . 4_565 93.55(15) ?
Na1 O1 Sm1 . 4_565 79.06(13) ?
Sm1 O1 Sm1 2 4_565 103.71(16) ?
Sm1 O1 Sm1 . 4_565 153.54(17) ?
Ir1 O2 Na1 . 2 137.7(2) yes
Ir1 O2 Sm1 . 2_655 107.64(18) ?
Na1 O2 Sm1 2 2_655 102.16(16) ?
Ir1 O2 Sm1 . . 96.23(17) ?
Na1 O2 Sm1 2 . 87.45(15) ?
Sm1 O2 Sm1 2_655 . 128.9(2) ?
Ir1 O3 Na1 . 1_565 139.2(2) yes
Ir1 O3 Sm1 . 1_565 130.4(2) ?
Na1 O3 Sm1 1_565 1_565 89.74(15) ?
Ir1 O3 Sm1 . 2 93.35(17) ?
Na1 O3 Sm1 1_565 2 81.34(14) ?
Sm1 O3 Sm1 1_565 2 103.93(16) ?
Ir1 O3 Sm1 . 3_665 80.25(14) ?
Na1 O3 Sm1 1_565 3_665 84.75(13) ?
Sm1 O3 Sm1 1_565 3_665 102.25(16) ?
Sm1 O3 Sm1 2 3_665 150.17(18) ?

loop_
_geom_bond_atom_site_label_1
_geom_bond_atom_site_label_2
_geom_bond_site_symmetry_2
_geom_bond_distance
_geom_bond_publ_flag
Sm1 O2 2_645 2.293(4) yes
Sm1 O1 2_545 2.339(4) yes
Sm1 O2 . 2.340(4) yes
Sm1 O3 1_545 2.348(4) yes
Sm1 O3 2_545 2.552(5) yes
Sm1 O1 . 2.623(4) yes
Sm1 O1 4_666 2.705(4) yes
Sm1 O3 3_665 2.896(4) yes
Sm1 Na1 2 3.1757(3) ?
Sm1 Ir1 . 3.2151(3) ?
Sm1 Na1 . 3.2891(3) ?
Sm1 Ir1 2_545 3.3133(3) ?
Na1 O2 4_565 2.254(4) yes
Na1 O2 2_545 2.254(4) yes
Na1 O1 . 2.254(4) yes
Na1 O1 3 2.255(4) yes
Na1 O3 3_565 2.313(4) yes
Na1 O3 1_545 2.313(4) yes
Na1 Sm1 2_545 3.1757(3) ?
Na1 Sm1 4_565 3.1757(3) ?
Na1 Sm1 3 3.2891(3) ?
Na1 Sm1 3_655 3.5373(3) ?
Na1 Sm1 1_455 3.5373(3) ?
Ir1 O2 3_665 1.965(4) yes
Ir1 O2 . 1.965(4) yes
Ir1 O1 . 1.968(4) yes
Ir1 O1 3_665 1.968(4) yes
Ir1 O3 3_665 1.970(4) yes
Ir1 O3 . 1.970(4) yes
Ir1 Sm1 3_665 3.2150(3) ?
Ir1 Sm1 2 3.3133(3) ?
Ir1 Sm1 4_665 3.3133(3) ?
Ir1 Sm1 2_655 3.4423(3) ?
Ir1 Sm1 4_565 3.4423(3) ?
O1 Sm1 2 2.339(4) ?
O1 Sm1 4_565 2.705(4) ?
O2 Na1 2 2.254(4) ?
O2 Sm1 2_655 2.293(4) ?
O3 Na1 1_565 2.313(4) ?
O3 Sm1 1_565 2.348(4) ?
O3 Sm1 2 2.552(5) ?
O3 Sm1 3_665 2.896(4) ?
